data_4033716
loop_
_publ_author_name
'Li, Hongjie'
'Jia, Peijing'
'Qian, Naixin'
'Li, Shasha'
'Jiao, Peng'

_publ_section_title
;
 Simultaneous Construction of Planar and Central Chiralities as Well as
 Unprecedented Axial Chirality on and around a Ferrocene Backbone.
;
_journal_issue 5
_journal_name_full 'The Journal of organic chemistry'
_journal_page_first 2817
_journal_page_last 2828
_journal_paper_doi 10.1021/acs.joc.8b03221
_journal_volume 84
_journal_year 2019
_chemical_absolute_configuration ad
_chemical_formula_moiety 'C24 H25 Fe N O'
_chemical_formula_sum 'C24 H26 Fe N O'
_chemical_formula_weight 400.31
_space_group_crystal_system orthorhombic
_space_group_IT_number 19
_space_group_name_Hall 'P 2ac 2ab'
_space_group_name_H-M_alt 'P 21 21 21'
_atom_sites_solution_hydrogens geom
_atom_sites_solution_primary direct
_atom_sites_solution_secondary difmap
_audit_creation_date 2018-08-10
_audit_creation_method
;
Olex2 1.2
(compiled 2018.05.29 svn.r3508 for OlexSys, GUI svn.r5506)
;
_cell_angle_alpha 90.00
_cell_angle_beta 90.00
_cell_angle_gamma 90.00
_cell_formula_units_Z 4
_cell_length_a 9.2338(4)
_cell_length_b 12.0196(6)
_cell_length_c 16.6968(7)
_cell_measurement_reflns_used 4122
_cell_measurement_temperature 100.01(10)
_cell_measurement_theta_max 28.8910
_cell_measurement_theta_min 4.4060
_cell_volume 1853.12(15)
_computing_cell_refinement 'CrysAlisPro 1.171.39.32a (Rigaku OD, 2017)'
_computing_data_collection 'CrysAlisPro 1.171.39.32a (Rigaku OD, 2017)'
_computing_data_reduction 'CrysAlisPro 1.171.39.32a (Rigaku OD, 2017)'
_computing_molecular_graphics 'Olex2 (Dolomanov et al., 2009)'
_computing_publication_material 'Olex2 (Dolomanov et al., 2009)'
_computing_structure_refinement 'XL (Sheldrick, 2008)'
_computing_structure_solution 'SHELXS-97 (Sheldrick, 1990)'
_diffrn_ambient_environment N~2~
_diffrn_ambient_temperature 100.01(10)
_diffrn_detector 'CCD plate'
_diffrn_detector_area_resol_mean 5.3127
_diffrn_detector_type AtlasS2
_diffrn_measured_fraction_theta_full 0.997
_diffrn_measured_fraction_theta_max 0.895
_diffrn_measurement_details
;
List of Runs (angles in degrees, time in seconds):

  # Type    Start    End  Width  t~exp~   \w     \q     \k     \f   Frames
--------------------------------------------------------------------------
  1  \w    -10.00  30.00   1.00    7.96    --  -11.20 -99.00  60.00   40
  2  \w    -71.00  -4.00   1.00    7.96    --  -11.20 -37.00 120.00   67
  3  \w    -40.00  36.00   1.00    7.96    --   12.45 -37.00 -90.00   76
;
_diffrn_measurement_device 'four-circle diffractometer'
_diffrn_measurement_device_type 'SuperNova, Dual, Cu at home/near, AtlasS2'
_diffrn_measurement_method '\w scans'
_diffrn_orient_matrix_type 'CrysAlisPro convention (1999,Acta A55,543-557)'
_diffrn_orient_matrix_UB_11 -0.0048855000
_diffrn_orient_matrix_UB_12 0.0580427000
_diffrn_orient_matrix_UB_13 0.0072290000
_diffrn_orient_matrix_UB_21 -0.0436934000
_diffrn_orient_matrix_UB_22 0.0061002000
_diffrn_orient_matrix_UB_23 -0.0346544000
_diffrn_orient_matrix_UB_31 -0.0630144000
_diffrn_orient_matrix_UB_32 -0.0086928000
_diffrn_orient_matrix_UB_33 0.0234694000
_diffrn_radiation_monochromator mirror
_diffrn_radiation_probe x-ray
_diffrn_radiation_type MoK\a
_diffrn_radiation_wavelength 0.71073
_diffrn_reflns_av_R_equivalents 0.0308
_diffrn_reflns_av_unetI/netI 0.0544
_diffrn_reflns_limit_h_max 11
_diffrn_reflns_limit_h_min -9
_diffrn_reflns_limit_k_max 16
_diffrn_reflns_limit_k_min -12
_diffrn_reflns_limit_l_max 22
_diffrn_reflns_limit_l_min -18
_diffrn_reflns_number 9030
_diffrn_reflns_theta_full 26.00
_diffrn_reflns_theta_max 29.59
_diffrn_reflns_theta_min 3.29
_diffrn_source 'micro-focus sealed X-ray tube'
_diffrn_source_type 'SuperNova (Mo) X-ray Source'
_exptl_absorpt_coefficient_mu 0.828
_exptl_absorpt_correction_T_max 1.00000
_exptl_absorpt_correction_T_min 0.92828
_exptl_absorpt_correction_type multi-scan
_exptl_absorpt_process_details
;
CrysAlisPro 1.171.39.32a (Rigaku Oxford Diffraction, 2017)
Empirical absorption correction using spherical harmonics,
 implemented in SCALE3 ABSPACK scaling algorithm.
;
_exptl_crystal_colour 'clear light yellow'
_exptl_crystal_density_diffrn 1.435
_exptl_crystal_density_method 'not measured'
_exptl_crystal_description plate
_exptl_crystal_F_000 844
_exptl_crystal_size_max 0.4
_exptl_crystal_size_mid 0.4
_exptl_crystal_size_min 0.1
_refine_diff_density_max 0.473
_refine_diff_density_min -0.326
_refine_diff_density_rms 0.065
_refine_ls_abs_structure_details 'Flack H D (1983), Acta Cryst. A39, 876-881'
_refine_ls_abs_structure_Flack 0.006(15)
_refine_ls_extinction_method none
_refine_ls_goodness_of_fit_ref 1.046
_refine_ls_hydrogen_treatment constr
_refine_ls_matrix_type full
_refine_ls_number_parameters 244
_refine_ls_number_reflns 4437
_refine_ls_number_restraints 0
_refine_ls_restrained_S_all 1.046
_refine_ls_R_factor_all 0.0453
_refine_ls_R_factor_gt 0.0384
_refine_ls_shift/su_max 0.001
_refine_ls_shift/su_mean 0.000
_refine_ls_structure_factor_coef Fsqd
_refine_ls_weighting_details 'calc w=1/[\s^2^(Fo^2^)+(0.0229P)^2^+0.8761P] where P=(Fo^2^+2Fc^2^)/3'
_refine_ls_weighting_scheme calc
_refine_ls_wR_factor_gt 0.0731
_refine_ls_wR_factor_ref 0.0770
_reflns_number_gt 4045
_reflns_number_total 4437
_reflns_threshold_expression >2sigma(I)
_cod_data_source_file jo8b03221_si_010.cif
_cod_data_source_block 20180810a
_cod_database_code 4033716
_chemical_oxdiff_formula C1H1N1O1Fe1
_reflns_odcompleteness_completeness 99.54
_reflns_odcompleteness_iscentric 1
_reflns_odcompleteness_theta 26.32
_olex2_refinement_description
;
1. Fixed Uiso
 At 1.2 times of:
  All C(H) groups, All C(H,H) groups
2.a Ternary CH refined with riding coordinates:
 C4(H4), C7(H7)
2.b Secondary CH2 refined with riding coordinates:
 C11(H11A,H11B), C10(H10A,H10B), C5(H5A,H5B), C9(H9A,H9B), C8(H8A,H8B)
2.c Aromatic/amide H refined with riding coordinates:
 C23(H23), C24(H24), C26(H26), C13(H13), C15(H15), C25(H25), C14(H14),
 C22(H22), C27(H27), C18(H18), C20(H20), C21(H21), C19(H19)
;
_olex2_submission_special_instructions 'No special instructions were received'
_oxdiff_exptl_absorpt_empirical_details
;
Empirical correction (ABSPACK) includes:
- Absorption correction using spherical harmonics
- Frame scaling
;
_oxdiff_exptl_absorpt_empirical_full_max 1.329
_oxdiff_exptl_absorpt_empirical_full_min 0.705

loop_
_space_group_symop_id
_space_group_symop_operation_xyz
1 'x, y, z'
2 '-x+1/2, -y, z+1/2'
3 '-x, y+1/2, -z+1/2'
4 'x+1/2, -y+1/2, -z'

loop_
_atom_site_label
_atom_site_type_symbol
_atom_site_fract_x
_atom_site_fract_y
_atom_site_fract_z
_atom_site_U_iso_or_equiv
_atom_site_adp_type
_atom_site_occupancy
_atom_site_calc_flag
_atom_site_refinement_flags_posn
Fe1 Fe 0.86411(3) 0.35752(3) 0.43115(2) 0.01185(8) Uani 1 d .
O6 O 0.30269(18) 0.49851(16) 0.26435(11) 0.0218(4) Uani 1 d .
N3 N 0.5079(2) 0.46920(16) 0.34395(12) 0.0122(4) Uani 1 d .
C23 C 0.9184(3) 0.2984(2) 0.54269(14) 0.0168(5) Uani 1 d .
H23 H 0.9589 0.2293 0.5540 0.020 Uiso 1 calc R
C24 C 0.9948(3) 0.3977(2) 0.52568(15) 0.0191(6) Uani 1 d .
H24 H 1.0950 0.4053 0.5242 0.023 Uiso 1 calc R
C26 C 0.7527(3) 0.4377(2) 0.52023(15) 0.0214(6) Uani 1 d .
H26 H 0.6656 0.4757 0.5146 0.026 Uiso 1 calc R
C12 C 0.8991(3) 0.4199(2) 0.31829(14) 0.0147(5) Uani 1 d .
C11 C 0.9018(3) 0.5389(2) 0.29197(16) 0.0187(6) Uani 1 d .
H11A H 0.9237 0.5452 0.2353 0.022 Uiso 1 calc R
H11B H 0.9718 0.5817 0.3224 0.022 Uiso 1 calc R
C17 C 0.4484(3) 0.6055(2) 0.45334(14) 0.0144(5) Uani 1 d .
C16 C 0.7551(2) 0.3809(2) 0.32587(13) 0.0113(5) Uani 1 d .
C13 C 0.9950(3) 0.3303(2) 0.33390(14) 0.0166(5) Uani 1 d .
H13 H 1.0957 0.3333 0.3333 0.020 Uiso 1 calc R
C10 C 0.7446(3) 0.5766(2) 0.31034(15) 0.0186(5) Uani 1 d .
H10A H 0.7146 0.6346 0.2735 0.022 Uiso 1 calc R
H10B H 0.7373 0.6048 0.3646 0.022 Uiso 1 calc R
C2 C 0.6492(3) 0.47110(19) 0.29975(13) 0.0137(5) Uani 1 d .
C4 C 0.4445(3) 0.5788(2) 0.36499(14) 0.0143(5) Uani 1 d .
H4 H 0.4971 0.6370 0.3359 0.017 Uiso 1 calc R
C15 C 0.7584(3) 0.2665(2) 0.34563(14) 0.0143(5) Uani 1 d .
H15 H 0.6788 0.2205 0.3538 0.017 Uiso 1 calc R
C25 C 0.8924(3) 0.4838(2) 0.51117(15) 0.0203(6) Uani 1 d .
H25 H 0.9137 0.5572 0.4981 0.024 Uiso 1 calc R
C5 C 0.2901(3) 0.5711(2) 0.33108(15) 0.0203(6) Uani 1 d .
H5A H 0.2239 0.5410 0.3706 0.024 Uiso 1 calc R
H5B H 0.2555 0.6438 0.3145 0.024 Uiso 1 calc R
C14 C 0.9086(3) 0.2350(2) 0.35062(15) 0.0168(5) Uani 1 d .
H14 H 0.9432 0.1643 0.3627 0.020 Uiso 1 calc R
C22 C 0.3760(3) 0.5390(2) 0.50902(15) 0.0211(6) Uani 1 d .
H22 H 0.3265 0.4760 0.4917 0.025 Uiso 1 calc R
C7 C 0.4012(3) 0.4144(2) 0.29099(15) 0.0189(6) Uani 1 d .
H7 H 0.3498 0.3551 0.3195 0.023 Uiso 1 calc R
C9 C 0.6074(3) 0.4506(2) 0.21148(15) 0.0222(6) Uani 1 d .
H9A H 0.5757 0.5186 0.1856 0.027 Uiso 1 calc R
H9B H 0.6874 0.4189 0.1815 0.027 Uiso 1 calc R
C8 C 0.4837(3) 0.3681(2) 0.22027(15) 0.0251(6) Uani 1 d .
H8A H 0.4238 0.3664 0.1725 0.030 Uiso 1 calc R
H8B H 0.5194 0.2938 0.2312 0.030 Uiso 1 calc R
C27 C 0.7678(3) 0.3238(2) 0.53937(14) 0.0181(6) Uani 1 d .
H27 H 0.6925 0.2740 0.5483 0.022 Uiso 1 calc R
C18 C 0.5244(3) 0.6966(2) 0.48086(17) 0.0249(6) Uani 1 d .
H18 H 0.5741 0.7414 0.4447 0.030 Uiso 1 calc R
C20 C 0.4537(4) 0.6573(3) 0.61622(17) 0.0433(9) Uani 1 d .
H20 H 0.4553 0.6749 0.6704 0.052 Uiso 1 calc R
C21 C 0.3771(4) 0.5657(3) 0.58976(16) 0.0323(7) Uani 1 d .
H21 H 0.3263 0.5219 0.6261 0.039 Uiso 1 calc R
C19 C 0.5276(4) 0.7224(2) 0.5621(2) 0.0393(8) Uani 1 d .
H19 H 0.5798 0.7838 0.5799 0.047 Uiso 1 calc R

loop_
_atom_site_aniso_label
_atom_site_aniso_U_11
_atom_site_aniso_U_22
_atom_site_aniso_U_33
_atom_site_aniso_U_23
_atom_site_aniso_U_13
_atom_site_aniso_U_12
Fe1 0.01183(15) 0.01436(15) 0.00935(15) 0.00095(15) 0.00065(13) 0.00059(15)
O6 0.0197(9) 0.0271(11) 0.0187(9) -0.0076(8) -0.0106(7) 0.0082(8)
N3 0.0100(10) 0.0144(10) 0.0121(10) -0.0030(8) -0.0016(8) 0.0006(8)
C23 0.0195(13) 0.0191(13) 0.0117(12) 0.0028(11) 0.0001(9) 0.0009(11)
C24 0.0158(13) 0.0290(15) 0.0125(12) -0.0022(11) -0.0023(10) -0.0030(11)
C26 0.0208(14) 0.0333(16) 0.0100(12) -0.0042(12) -0.0003(10) 0.0127(12)
C12 0.0178(13) 0.0172(12) 0.0089(11) 0.0040(10) 0.0025(9) 0.0026(10)
C11 0.0174(13) 0.0182(13) 0.0206(13) 0.0059(11) 0.0052(10) -0.0008(10)
C17 0.0145(12) 0.0163(12) 0.0124(12) -0.0003(10) -0.0006(9) 0.0077(9)
C16 0.0122(11) 0.0150(13) 0.0066(10) -0.0024(10) 0.0002(8) 0.0020(9)
C13 0.0141(12) 0.0235(14) 0.0123(12) -0.0001(11) 0.0033(9) 0.0049(10)
C10 0.0187(13) 0.0162(13) 0.0208(13) 0.0043(11) 0.0013(10) 0.0014(11)
C2 0.0174(12) 0.0139(11) 0.0099(10) 0.0015(9) 0.0019(10) 0.0008(10)
C4 0.0138(12) 0.0174(12) 0.0117(12) -0.0008(10) 0.0014(9) 0.0016(10)
C15 0.0178(13) 0.0138(12) 0.0113(12) -0.0029(10) 0.0013(10) -0.0010(10)
C25 0.0341(16) 0.0157(12) 0.0112(11) -0.0016(10) -0.0014(11) -0.0030(11)
C5 0.0179(13) 0.0242(14) 0.0187(13) -0.0051(12) -0.0026(10) 0.0057(11)
C14 0.0204(13) 0.0155(13) 0.0144(12) -0.0007(10) 0.0010(10) 0.0061(10)
C22 0.0180(13) 0.0277(14) 0.0177(12) 0.0018(11) 0.0052(11) 0.0047(12)
C7 0.0165(13) 0.0203(13) 0.0201(13) -0.0055(11) -0.0073(10) -0.0002(10)
C9 0.0257(15) 0.0303(15) 0.0107(12) -0.0008(11) 0.0011(10) 0.0112(12)
C8 0.0278(14) 0.0268(15) 0.0207(13) -0.0100(13) -0.0118(11) 0.0091(13)
C27 0.0161(12) 0.0301(16) 0.0082(11) 0.0023(11) -0.0001(9) -0.0043(11)
C18 0.0370(16) 0.0162(13) 0.0215(14) -0.0004(12) -0.0056(12) 0.0039(12)
C20 0.078(2) 0.039(2) 0.0123(14) -0.0072(15) -0.0047(14) 0.033(2)
C21 0.0397(17) 0.0376(17) 0.0197(14) 0.0081(13) 0.0127(13) 0.0263(16)
C19 0.071(2) 0.0201(14) 0.0271(17) -0.0111(14) -0.0155(17) 0.0104(15)

loop_
_atom_type_symbol
_atom_type_description
_atom_type_scat_dispersion_real
_atom_type_scat_dispersion_imag
_atom_type_scat_source
C C 0.0033 0.0016 'International Tables Vol C Tables 4.2.6.8 and 6.1.1.4'
H H 0.0000 0.0000 'International Tables Vol C Tables 4.2.6.8 and 6.1.1.4'
Fe Fe 0.3463 0.8444 'International Tables Vol C Tables 4.2.6.8 and 6.1.1.4'
N N 0.0061 0.0033 'International Tables Vol C Tables 4.2.6.8 and 6.1.1.4'
O O 0.0106 0.0060 'International Tables Vol C Tables 4.2.6.8 and 6.1.1.4'

loop_
_geom_angle_atom_site_label_1
_geom_angle_atom_site_label_2
_geom_angle_atom_site_label_3
_geom_angle
C24 Fe1 C23 40.38(10)
C24 Fe1 C26 67.99(10)
C24 Fe1 C12 121.94(10)
C24 Fe1 C16 157.17(10)
C24 Fe1 C13 107.51(10)
C24 Fe1 C15 161.14(10)
C24 Fe1 C27 67.85(10)
C26 Fe1 C23 68.11(10)
C26 Fe1 C12 124.98(11)
C26 Fe1 C13 161.03(11)
C26 Fe1 C27 40.26(11)
C12 Fe1 C23 156.82(10)
C12 Fe1 C27 161.31(9)
C16 Fe1 C23 161.15(10)
C16 Fe1 C26 108.19(10)
C16 Fe1 C12 40.42(10)
C16 Fe1 C13 68.37(9)
C16 Fe1 C15 40.43(10)
C16 Fe1 C27 124.77(10)
C13 Fe1 C23 121.25(10)
C13 Fe1 C12 40.43(9)
C13 Fe1 C27 156.97(10)
C15 Fe1 C23 124.32(10)
C15 Fe1 C26 121.21(11)
C15 Fe1 C12 68.29(10)
C15 Fe1 C13 69.11(10)
C15 Fe1 C27 107.58(10)
C25 Fe1 C23 68.42(11)
C25 Fe1 C24 40.78(10)
C25 Fe1 C26 40.44(11)
C25 Fe1 C12 108.01(10)
C25 Fe1 C16 121.61(10)
C25 Fe1 C13 124.18(10)
C25 Fe1 C15 156.39(10)
C25 Fe1 C27 68.03(10)
C14 Fe1 C23 107.42(11)
C14 Fe1 C24 124.16(10)
C14 Fe1 C26 157.02(11)
C14 Fe1 C12 68.07(10)
C14 Fe1 C16 68.34(10)
C14 Fe1 C13 40.80(10)
C14 Fe1 C15 41.30(10)
C14 Fe1 C25 160.97(10)
C14 Fe1 C27 121.71(11)
C27 Fe1 C23 40.56(10)
C5 O6 C7 104.05(18)
C4 N3 C2 116.51(18)
C7 N3 C2 106.98(18)
C7 N3 C4 105.95(18)
Fe1 C23 H23 126.2
C24 C23 Fe1 69.42(14)
C24 C23 H23 126.3
C24 C23 C27 107.4(2)
C27 C23 Fe1 69.68(15)
C27 C23 H23 126.3
Fe1 C24 H24 126.2
C23 C24 Fe1 70.21(15)
C23 C24 H24 125.8
C23 C24 C25 108.4(2)
C25 C24 Fe1 69.39(14)
C25 C24 H24 125.8
Fe1 C26 H26 126.3
C25 C26 Fe1 69.40(14)
C25 C26 H26 125.8
C27 C26 Fe1 70.06(15)
C27 C26 H26 125.8
C27 C26 C25 108.3(2)
C11 C12 Fe1 128.41(18)
C16 C12 Fe1 69.45(13)
C16 C12 C11 111.0(2)
C16 C12 C13 108.6(2)
C13 C12 Fe1 69.66(14)
C13 C12 C11 140.3(2)
C12 C11 H11A 111.4
C12 C11 H11B 111.4
C12 C11 C10 101.89(19)
H11A C11 H11B 109.3
C10 C11 H11A 111.4
C10 C11 H11B 111.4
C22 C17 C4 121.1(2)
C18 C17 C4 120.4(2)
C18 C17 C22 118.4(2)
C12 C16 Fe1 70.13(13)
C12 C16 C2 110.0(2)
C2 C16 Fe1 131.27(16)
C15 C16 Fe1 69.83(14)
C15 C16 C12 108.8(2)
C15 C16 C2 140.6(2)
Fe1 C13 H13 126.2
C12 C13 Fe1 69.91(13)
C12 C13 H13 126.4
C12 C13 C14 107.3(2)
C14 C13 Fe1 69.06(14)
C14 C13 H13 126.4
C11 C10 H10A 110.6
C11 C10 H10B 110.6
C11 C10 C2 105.6(2)
H10A C10 H10B 108.7
C2 C10 H10A 110.6
C2 C10 H10B 110.6
N3 C2 C16 114.01(18)
N3 C2 C10 116.73(19)
N3 C2 C9 104.49(19)
C16 C2 C10 100.61(19)
C16 C2 C9 108.67(19)
C9 C2 C10 112.4(2)
N3 C4 C17 114.3(2)
N3 C4 H4 108.7
N3 C4 C5 103.0(2)
C17 C4 H4 108.7
C17 C4 C5 113.2(2)
C5 C4 H4 108.7
Fe1 C15 H15 126.3
C16 C15 Fe1 69.74(14)
C16 C15 H15 126.6
C16 C15 C14 106.9(2)
C14 C15 Fe1 68.97(14)
C14 C15 H15 126.6
Fe1 C25 H25 125.4
C24 C25 Fe1 69.83(14)
C24 C25 H25 126.2
C26 C25 Fe1 70.17(15)
C26 C25 C24 107.6(2)
C26 C25 H25 126.2
O6 C5 C4 104.46(19)
O6 C5 H5A 110.9
O6 C5 H5B 110.9
C4 C5 H5A 110.9
C4 C5 H5B 110.9
H5A C5 H5B 108.9
Fe1 C14 H14 125.9
C13 C14 Fe1 70.15(14)
C13 C14 C15 108.5(2)
C13 C14 H14 125.8
C15 C14 Fe1 69.73(14)
C15 C14 H14 125.8
C17 C22 H22 119.6
C21 C22 C17 120.8(3)
C21 C22 H22 119.6
O6 C7 N3 107.10(19)
O6 C7 H7 110.9
O6 C7 C8 109.7(2)
N3 C7 H7 110.9
N3 C7 C8 107.21(19)
C8 C7 H7 110.9
C2 C9 H9A 111.5
C2 C9 H9B 111.5
H9A C9 H9B 109.3
C8 C9 C2 101.5(2)
C8 C9 H9A 111.5
C8 C9 H9B 111.5
C7 C8 C9 102.4(2)
C7 C8 H8A 111.3
C7 C8 H8B 111.3
C9 C8 H8A 111.3
C9 C8 H8B 111.3
H8A C8 H8B 109.2
Fe1 C27 H27 126.3
C23 C27 Fe1 69.76(15)
C23 C27 H27 125.9
C26 C27 Fe1 69.68(15)
C26 C27 C23 108.3(2)
C26 C27 H27 125.9
C17 C18 H18 119.6
C17 C18 C19 120.8(3)
C19 C18 H18 119.6
C21 C20 H20 120.1
C19 C20 H20 120.1
C19 C20 C21 119.8(3)
C22 C21 H21 120.0
C20 C21 C22 120.0(3)
C20 C21 H21 120.0
C18 C19 H19 119.9
C20 C19 C18 120.2(3)
C20 C19 H19 119.9

loop_
_geom_bond_atom_site_label_1
_geom_bond_atom_site_label_2
_geom_bond_distance
Fe1 C23 2.055(2)
Fe1 C24 2.045(3)
Fe1 C26 2.049(3)
Fe1 C12 2.054(2)
Fe1 C16 2.045(2)
Fe1 C13 2.050(2)
Fe1 C15 2.046(2)
Fe1 C25 2.039(3)
Fe1 C14 2.036(3)
Fe1 C27 2.054(2)
O6 C5 1.420(3)
O6 C7 1.431(3)
N3 C2 1.499(3)
N3 C4 1.484(3)
N3 C7 1.479(3)
C23 H23 0.9300
C23 C24 1.415(4)
C23 C27 1.424(4)
C24 H24 0.9300
C24 C25 1.423(4)
C26 H26 0.9300
C26 C25 1.413(4)
C26 C27 1.412(4)
C12 C11 1.496(3)
C12 C16 1.416(3)
C12 C13 1.418(3)
C11 H11A 0.9700
C11 H11B 0.9700
C11 C10 1.551(3)
C17 C4 1.510(3)
C17 C22 1.397(3)
C17 C18 1.379(4)
C16 C2 1.524(3)
C16 C15 1.414(3)
C13 H13 0.9300
C13 C14 1.424(3)
C10 H10A 0.9700
C10 H10B 0.9700
C10 C2 1.554(3)
C2 C9 1.543(3)
C4 H4 0.9800
C4 C5 1.537(3)
C15 H15 0.9300
C15 C14 1.440(3)
C25 H25 0.9300
C5 H5A 0.9700
C5 H5B 0.9700
C14 H14 0.9300
C22 H22 0.9300
C22 C21 1.386(4)
C7 H7 0.9800
C7 C8 1.511(4)
C9 H9A 0.9700
C9 H9B 0.9700
C9 C8 1.520(4)
C8 H8A 0.9700
C8 H8B 0.9700
C27 H27 0.9300
C18 H18 0.9300
C18 C19 1.392(4)
C20 H20 0.9300
C20 C21 1.381(5)
C20 C19 1.376(5)
C21 H21 0.9300
C19 H19 0.9300

loop_
_geom_torsion_atom_site_label_1
_geom_torsion_atom_site_label_2
_geom_torsion_atom_site_label_3
_geom_torsion_atom_site_label_4
_geom_torsion
Fe1 C23 C24 C25 59.06(17)
Fe1 C23 C27 C26 -59.24(18)
Fe1 C24 C25 C26 60.25(17)
Fe1 C26 C25 C24 -60.04(17)
Fe1 C26 C27 C23 59.29(18)
Fe1 C12 C11 C10 -62.8(3)
Fe1 C12 C16 C2 127.94(17)
Fe1 C12 C16 C15 -59.30(17)
Fe1 C12 C13 C14 59.18(17)
Fe1 C16 C2 N3 -67.3(3)
Fe1 C16 C2 C10 58.5(3)
Fe1 C16 C2 C9 176.64(18)
Fe1 C16 C15 C14 -59.22(17)
Fe1 C13 C14 C15 59.42(17)
Fe1 C15 C14 C13 -59.68(18)
O6 C7 C8 C9 84.7(2)
N3 C2 C9 C8 -36.6(2)
N3 C4 C5 O6 -29.6(2)
N3 C7 C8 C9 -31.3(3)
C23 Fe1 C24 C25 -119.6(2)
C23 Fe1 C26 C25 81.98(16)
C23 Fe1 C26 C27 -37.58(15)
C23 Fe1 C12 C11 -94.0(3)
C23 Fe1 C12 C16 165.0(2)
C23 Fe1 C12 C13 44.9(3)
C23 Fe1 C16 C12 -161.6(3)
C23 Fe1 C16 C2 98.9(4)
C23 Fe1 C16 C15 -41.7(4)
C23 Fe1 C13 C12 -161.04(14)
C23 Fe1 C13 C14 80.37(18)
C23 Fe1 C15 C16 164.92(14)
C23 Fe1 C15 C14 -76.82(18)
C23 Fe1 C25 C24 37.28(14)
C23 Fe1 C25 C26 -81.14(16)
C23 Fe1 C14 C13 -117.95(15)
C23 Fe1 C14 C15 122.57(15)
C23 Fe1 C27 C26 119.5(2)
C23 C24 C25 Fe1 -59.56(18)
C23 C24 C25 C26 0.7(3)
C24 Fe1 C23 C27 118.6(2)
C24 Fe1 C26 C25 38.29(15)
C24 Fe1 C26 C27 -81.26(16)
C24 Fe1 C12 C11 -59.5(2)
C24 Fe1 C12 C16 -160.58(14)
C24 Fe1 C12 C13 79.33(17)
C24 Fe1 C16 C12 46.7(3)
C24 Fe1 C16 C2 -52.9(4)
C24 Fe1 C16 C15 166.6(2)
C24 Fe1 C13 C12 -119.03(15)
C24 Fe1 C13 C14 122.38(15)
C24 Fe1 C15 C16 -163.8(3)
C24 Fe1 C15 C14 -45.5(4)
C24 Fe1 C25 C26 -118.4(2)
C24 Fe1 C14 C13 -76.72(18)
C24 Fe1 C14 C15 163.81(15)
C24 Fe1 C27 C23 -37.87(16)
C24 Fe1 C27 C26 81.64(17)
C24 C23 C27 Fe1 59.43(17)
C24 C23 C27 C26 0.2(3)
C26 Fe1 C23 C24 -81.32(17)
C26 Fe1 C23 C27 37.31(16)
C26 Fe1 C24 C23 81.64(16)
C26 Fe1 C24 C25 -37.97(15)
C26 Fe1 C12 C11 24.6(3)
C26 Fe1 C12 C16 -76.47(17)
C26 Fe1 C12 C13 163.43(15)
C26 Fe1 C16 C12 123.02(15)
C26 Fe1 C16 C2 23.5(2)
C26 Fe1 C16 C15 -117.09(16)
C26 Fe1 C13 C12 -46.0(4)
C26 Fe1 C13 C14 -164.5(3)
C26 Fe1 C15 C16 81.47(17)
C26 Fe1 C15 C14 -160.26(15)
C26 Fe1 C25 C24 118.4(2)
C26 Fe1 C14 C13 167.2(2)
C26 Fe1 C14 C15 47.7(3)
C26 Fe1 C27 C23 -119.5(2)
C12 Fe1 C23 C24 47.8(3)
C12 Fe1 C23 C27 166.5(2)
C12 Fe1 C24 C23 -159.89(14)
C12 Fe1 C24 C25 80.50(17)
C12 Fe1 C26 C25 -76.14(18)
C12 Fe1 C26 C27 164.30(14)
C12 Fe1 C16 C2 -99.5(3)
C12 Fe1 C16 C15 119.9(2)
C12 Fe1 C13 C14 -118.6(2)
C12 Fe1 C15 C16 -37.23(14)
C12 Fe1 C15 C14 81.03(16)
C12 Fe1 C25 C24 -118.35(15)
C12 Fe1 C25 C26 123.23(15)
C12 Fe1 C14 C13 37.87(14)
C12 Fe1 C14 C15 -81.61(15)
C12 Fe1 C27 C23 -163.3(3)
C12 Fe1 C27 C26 -43.8(4)
C12 C11 C10 C2 -30.6(2)
C12 C16 C2 N3 -147.9(2)
C12 C16 C2 C10 -22.2(2)
C12 C16 C2 C9 96.0(2)
C12 C16 C15 Fe1 59.48(16)
C12 C16 C15 C14 0.3(3)
C12 C13 C14 Fe1 -59.73(17)
C12 C13 C14 C15 -0.3(3)
C11 C12 C16 Fe1 -124.52(19)
C11 C12 C16 C2 3.4(3)
C11 C12 C16 C15 176.2(2)
C11 C12 C13 Fe1 126.2(3)
C11 C12 C13 C14 -174.6(3)
C11 C10 C2 N3 156.0(2)
C11 C10 C2 C16 32.1(2)
C11 C10 C2 C9 -83.3(2)
C17 C4 C5 O6 -153.6(2)
C17 C22 C21 C20 -1.8(4)
C17 C18 C19 C20 -0.4(4)
C16 Fe1 C23 C24 -163.5(3)
C16 Fe1 C23 C27 -44.9(4)
C16 Fe1 C24 C23 166.3(2)
C16 Fe1 C24 C25 46.7(3)
C16 Fe1 C26 C25 -117.71(15)
C16 Fe1 C26 C27 122.73(15)
C16 Fe1 C12 C11 101.0(2)
C16 Fe1 C12 C13 -120.1(2)
C16 Fe1 C13 C12 37.12(14)
C16 Fe1 C13 C14 -81.47(16)
C16 Fe1 C15 C14 118.3(2)
C16 Fe1 C25 C24 -160.62(14)
C16 Fe1 C25 C26 80.96(17)
C16 Fe1 C14 C13 81.55(15)
C16 Fe1 C14 C15 -37.93(15)
C16 Fe1 C27 C23 163.88(15)
C16 Fe1 C27 C26 -76.61(18)
C16 C12 C11 C10 17.1(3)
C16 C12 C13 Fe1 -58.71(16)
C16 C12 C13 C14 0.5(3)
C16 C2 C9 C8 85.5(2)
C16 C15 C14 Fe1 59.71(16)
C16 C15 C14 C13 0.0(3)
C13 Fe1 C23 C24 80.18(17)
C13 Fe1 C23 C27 -161.19(16)
C13 Fe1 C24 C23 -117.96(15)
C13 Fe1 C24 C25 122.43(15)
C13 Fe1 C26 C25 -41.5(4)
C13 Fe1 C26 C27 -161.0(3)
C13 Fe1 C12 C11 -138.9(3)
C13 Fe1 C12 C16 120.1(2)
C13 Fe1 C16 C12 -37.13(14)
C13 Fe1 C16 C2 -136.7(2)
C13 Fe1 C16 C15 82.77(16)
C13 Fe1 C15 C16 -80.76(15)
C13 Fe1 C15 C14 37.50(15)
C13 Fe1 C25 C24 -76.67(18)
C13 Fe1 C25 C26 164.92(15)
C13 Fe1 C14 C15 -119.5(2)
C13 Fe1 C27 C23 44.8(3)
C13 Fe1 C27 C26 164.3(2)
C13 C12 C11 C10 -167.9(3)
C13 C12 C16 Fe1 58.84(17)
C13 C12 C16 C2 -173.22(19)
C13 C12 C16 C15 -0.5(3)
C10 C2 C9 C8 -164.1(2)
C2 N3 C4 C17 -109.6(2)
C2 N3 C4 C5 127.1(2)
C2 N3 C7 O6 -109.4(2)
C2 N3 C7 C8 8.3(3)
C2 C16 C15 Fe1 -131.3(3)
C2 C16 C15 C14 169.5(3)
C2 C9 C8 C7 41.0(2)
C4 N3 C2 C16 141.0(2)
C4 N3 C2 C10 24.3(3)
C4 N3 C2 C9 -100.5(2)
C4 N3 C7 O6 15.5(2)
C4 N3 C7 C8 133.2(2)
C4 C17 C22 C21 -178.4(2)
C4 C17 C18 C19 179.5(3)
C15 Fe1 C23 C24 164.98(14)
C15 Fe1 C23 C27 -76.39(19)
C15 Fe1 C24 C23 -41.4(4)
C15 Fe1 C24 C25 -161.0(3)
C15 Fe1 C26 C25 -160.18(15)
C15 Fe1 C26 C27 80.27(17)
C15 Fe1 C12 C11 138.3(2)
C15 Fe1 C12 C16 37.24(14)
C15 Fe1 C12 C13 -82.86(16)
C15 Fe1 C16 C12 -119.9(2)
C15 Fe1 C16 C2 140.6(3)
C15 Fe1 C13 C12 80.64(15)
C15 Fe1 C13 C14 -37.95(15)
C15 Fe1 C25 C24 164.8(2)
C15 Fe1 C25 C26 46.4(3)
C15 Fe1 C14 C13 119.5(2)
C15 Fe1 C27 C23 122.65(16)
C15 Fe1 C27 C26 -117.84(16)
C15 C16 C2 N3 42.9(4)
C15 C16 C2 C10 168.7(3)
C15 C16 C2 C9 -73.2(4)
C25 Fe1 C23 C24 -37.64(15)
C25 Fe1 C23 C27 80.99(17)
C25 Fe1 C24 C23 119.6(2)
C25 Fe1 C26 C27 -119.6(2)
C25 Fe1 C12 C11 -16.9(2)
C25 Fe1 C12 C16 -117.93(15)
C25 Fe1 C12 C13 121.97(15)
C25 Fe1 C16 C12 80.62(16)
C25 Fe1 C16 C2 -18.9(3)
C25 Fe1 C16 C15 -159.48(14)
C25 Fe1 C13 C12 -77.23(17)
C25 Fe1 C13 C14 164.18(15)
C25 Fe1 C15 C16 48.2(3)
C25 Fe1 C15 C14 166.4(2)
C25 Fe1 C14 C13 -43.8(4)
C25 Fe1 C14 C15 -163.2(3)
C25 Fe1 C27 C23 -82.04(17)
C25 Fe1 C27 C26 37.47(16)
C25 C26 C27 Fe1 -59.05(17)
C25 C26 C27 C23 0.2(3)
C5 O6 C7 N3 -35.0(2)
C5 O6 C7 C8 -151.0(2)
C14 Fe1 C23 C24 122.65(15)
C14 Fe1 C23 C27 -118.72(16)
C14 Fe1 C24 C23 -76.14(17)
C14 Fe1 C24 C25 164.25(15)
C14 Fe1 C26 C25 165.0(2)
C14 Fe1 C26 C27 45.5(3)
C14 Fe1 C12 C11 -177.1(2)
C14 Fe1 C12 C16 81.89(15)
C14 Fe1 C12 C13 -38.20(15)
C14 Fe1 C16 C12 -81.17(15)
C14 Fe1 C16 C2 179.3(2)
C14 Fe1 C16 C15 38.72(15)
C14 Fe1 C13 C12 118.6(2)
C14 Fe1 C15 C16 -118.3(2)
C14 Fe1 C25 C24 -43.6(4)
C14 Fe1 C25 C26 -162.0(3)
C14 Fe1 C27 C23 79.59(18)
C14 Fe1 C27 C26 -160.90(15)
C22 C17 C4 N3 -61.3(3)
C22 C17 C4 C5 56.2(3)
C22 C17 C18 C19 -0.7(4)
C7 O6 C5 C4 39.7(3)
C7 N3 C2 C16 -100.7(2)
C7 N3 C2 C10 142.5(2)
C7 N3 C2 C9 17.8(2)
C7 N3 C4 C17 131.6(2)
C7 N3 C4 C5 8.3(2)
C27 Fe1 C23 C24 -118.6(2)
C27 Fe1 C24 C23 38.04(15)
C27 Fe1 C24 C25 -81.57(16)
C27 Fe1 C26 C25 119.6(2)
C27 Fe1 C12 C11 57.6(4)
C27 Fe1 C12 C16 -43.4(4)
C27 Fe1 C12 C13 -163.5(3)
C27 Fe1 C16 C12 164.45(14)
C27 Fe1 C16 C2 64.9(3)
C27 Fe1 C16 C15 -75.65(18)
C27 Fe1 C13 C12 166.5(2)
C27 Fe1 C13 C14 48.0(3)
C27 Fe1 C15 C16 123.40(15)
C27 Fe1 C15 C14 -118.34(15)
C27 Fe1 C25 C24 81.10(16)
C27 Fe1 C25 C26 -37.31(15)
C27 Fe1 C14 C13 -160.04(14)
C27 Fe1 C14 C15 80.49(17)
C27 C23 C24 Fe1 -59.60(18)
C27 C23 C24 C25 -0.5(3)
C27 C26 C25 Fe1 59.46(18)
C27 C26 C25 C24 -0.6(3)
C18 C17 C4 N3 118.5(2)
C18 C17 C4 C5 -124.0(3)
C18 C17 C22 C21 1.8(4)
C21 C20 C19 C18 0.5(5)
C19 C20 C21 C22 0.6(4)
